data_4037064
loop_
_publ_author_name
'Tan, Shen H.'
'Banwell, Martin G.'
'Willis, Anthony C.'

_publ_section_title
;
 A Formal Total Synthesis of (+-)-Kopsihainanine A Using a Raney-Cobalt
 Mediated Reductive Cyclization Route to Polyhydroquinolines.
;
_journal_issue 17
_journal_name_full 'The Journal of organic chemistry'
_journal_page_first 8022
_journal_page_last 8028
_journal_paper_doi 10.1021/acs.joc.6b01400
_journal_volume 81
_journal_year 2016
_chemical_compound_source local
_chemical_formula_moiety 'C17 H20 N2'
_chemical_formula_sum 'C17 H20 N2'
_chemical_formula_weight 252.36
_space_group_IT_number 14
_space_group_name_Hall '-P 2ybc'
_space_group_name_H-M_alt 'P 1 21/c 1'
_symmetry_cell_setting monoclinic
_symmetry_space_group_name_H-M 'P 1 21/c 1'
_atom_sites_solution_hydrogens geom
_atom_sites_solution_primary direct
_audit_creation_date 12-11-15
_audit_creation_method CRYSTALS_ver_14.11
_audit_update_record
;
2012-11-21 - Report on C17 H20 N2
             by Anthony C. Willis
             for  Shen H. Tan and Martin Banwell

2012-11-21 - passes most checkcif tests 

;
_cell_angle_alpha 90
_cell_angle_beta 90.1718(15)
_cell_angle_gamma 90
_cell_formula_units_Z 4
_cell_length_a 11.2237(3)
_cell_length_b 10.5952(3)
_cell_length_c 11.5492(2)
_cell_measurement_reflns_used 15266
_cell_measurement_temperature 200
_cell_measurement_theta_max 27.5
_cell_measurement_theta_min 2.6
_cell_volume 1373.39(6)
_computing_cell_refinement 'DENZO/SCALEPACK (Otwinowski & Minor, 1997)'
_computing_data_collection 'COLLECT (Nonius, 2001).'
_computing_data_reduction 'DENZO/SCALEPACK (Otwinowski & Minor, 1997)'
_computing_molecular_graphics
;  
ORTEP-II (Johnson 1976) in teXsan (MSC, 1992-1997) 
;
_computing_publication_material 'CRYSTALS (Betteridge et al., 2003)'
_computing_structure_refinement 'CRYSTALS (Betteridge et al., 2003)'
_computing_structure_solution 'SIR92 (Altomare et al., 1994)'
_diffrn_ambient_temperature 200
_diffrn_measured_fraction_theta_full 1.000
_diffrn_measured_fraction_theta_max 1.000
_diffrn_measurement_device Area
_diffrn_measurement_device_type 'Nonius KappaCCD'
_diffrn_measurement_method ' \f and \w scans with CCD '
_diffrn_radiation_monochromator graphite
_diffrn_radiation_type 'Mo K\a'
_diffrn_radiation_wavelength 0.71073
_diffrn_reflns_av_R_equivalents 0.046
_diffrn_reflns_limit_h_max 14
_diffrn_reflns_limit_h_min -14
_diffrn_reflns_limit_k_max 13
_diffrn_reflns_limit_k_min -13
_diffrn_reflns_limit_l_max 14
_diffrn_reflns_limit_l_min -14
_diffrn_reflns_number 28251
_diffrn_reflns_theta_full 27.474
_diffrn_reflns_theta_max 27.474
_diffrn_reflns_theta_min 2.609
_diffrn_standards_number 0
_exptl_absorpt_coefficient_mu 0.072
_exptl_absorpt_correction_T_max 0.992
_exptl_absorpt_correction_T_min 0.973
_exptl_absorpt_correction_type integration
_exptl_absorpt_process_details
;
via Gaussian method (Coppens, 1970) implemented in maXus (2000)
;
_exptl_crystal_colour colourless
_exptl_crystal_density_diffrn 1.220
_exptl_crystal_density_method 'not measured'
_exptl_crystal_description plate
_exptl_crystal_F_000 544
_exptl_crystal_size_max 0.500
_exptl_crystal_size_mid 0.320
_exptl_crystal_size_min 0.120
_refine_diff_density_max 0.24
_refine_diff_density_min -0.27
_refine_ls_extinction_method None
_refine_ls_goodness_of_fit_ref 0.9746
_refine_ls_hydrogen_treatment refxyz
_refine_ls_matrix_type full
_refine_ls_number_parameters 232
_refine_ls_number_reflns 3136
_refine_ls_number_restraints 0
_refine_ls_R_factor_all 0.0571
_refine_ls_R_factor_gt 0.0436
_refine_ls_shift/su_max 0.0037657
_refine_ls_shift/su_mean 0.0003571
_refine_ls_structure_factor_coef Fsqd
_refine_ls_weighting_details
;
 Method= Modified Sheldrick 
 w=1/[\s^2^(F^2^) + ( 0.06P)^2^ + 0.34P] 
 ,where P=(max(Fo^2^,0) + 2Fc^2^)/3 
;
_refine_ls_weighting_scheme calc
_refine_ls_wR_factor_all 0.1122
_refine_ls_wR_factor_gt 0.1045
_refine_ls_wR_factor_ref 0.1122
_reflns_limit_h_max 14
_reflns_limit_h_min -14
_reflns_limit_k_max 13
_reflns_limit_k_min 0
_reflns_limit_l_max 14
_reflns_limit_l_min 0
_reflns_number_gt 2482
_reflns_number_total 3137
_reflns_threshold_expression I>2.0\s(I)
_oxford_diffrn_Wilson_B_factor 3.24
_oxford_diffrn_Wilson_scale 0.97
_oxford_refine_ls_r_factor_ref 0.0571
_oxford_refine_ls_scale 1.009(4)
_oxford_reflns_number_all 3136
_oxford_reflns_threshold_expression_ref I>-10.0\s(I)
_oxford_structure_analysis_title '11151515 ban1245'
_cod_data_source_file jo6b01400_si_004.cif
_cod_data_source_block ban1245
_cod_original_sg_symbol_H-M 'P 1 21/c 1 '
_cod_database_code 4037064

loop_
_symmetry_equiv_pos_as_xyz
x,y,z
-x,-y,-z
-x,y+1/2,-z+1/2
x,-y+1/2,z+1/2

loop_
_atom_site_label
_atom_site_type_symbol
_atom_site_fract_x
_atom_site_fract_y
_atom_site_fract_z
_atom_site_U_iso_or_equiv
_atom_site_occupancy
_atom_site_adp_type
N1 N 0.24555(10) 0.83634(10) 0.41378(9) 0.0404 1.0000 Uani
C2 C 0.31492(12) 0.87581(12) 0.32180(11) 0.0367 1.0000 Uani
C3 C 0.36597(13) 0.99338(13) 0.29925(13) 0.0454 1.0000 Uani
C4 C 0.43392(13) 1.00545(13) 0.20086(14) 0.0485 1.0000 Uani
C5 C 0.45291(13) 0.90266(14) 0.12678(12) 0.0453 1.0000 Uani
C6 C 0.40150(11) 0.78620(13) 0.14765(11) 0.0379 1.0000 Uani
C7 C 0.32953(11) 0.77225(11) 0.24574(10) 0.0329 1.0000 Uani
C8 C 0.26390(11) 0.66866(11) 0.29467(9) 0.0317 1.0000 Uani
C9 C 0.25269(11) 0.53528(11) 0.25394(10) 0.0319 1.0000 Uani
N10 N 0.20446(10) 0.52188(10) 0.13381(8) 0.0381 1.0000 Uani
C11 C 0.22727(17) 0.38956(13) 0.09789(13) 0.0517 1.0000 Uani
C12 C 0.16943(18) 0.28984(14) 0.17635(14) 0.0566 1.0000 Uani
C13 C 0.18508(15) 0.32080(13) 0.30499(12) 0.0469 1.0000 Uani
C14 C 0.16186(11) 0.46119(11) 0.32800(10) 0.0337 1.0000 Uani
C15 C 0.17232(13) 0.49272(13) 0.45675(10) 0.0392 1.0000 Uani
C16 C 0.15236(13) 0.63268(13) 0.48372(10) 0.0409 1.0000 Uani
C17 C 0.21818(11) 0.71062(12) 0.39740(10) 0.0350 1.0000 Uani
C18 C 0.04177(12) 0.50112(14) 0.27333(11) 0.0404 1.0000 Uani
C19 C 0.07500(13) 0.54412(15) 0.14995(11) 0.0458 1.0000 Uani
H11 H 0.2325(13) 0.8819(14) 0.4838(13) 0.0450 1.0000 Uiso
H31 H 0.3567(13) 1.0648(15) 0.3556(14) 0.0505 1.0000 Uiso
H41 H 0.4705(14) 1.0927(15) 0.1816(13) 0.0540 1.0000 Uiso
H51 H 0.5018(14) 0.9111(14) 0.0562(14) 0.0504 1.0000 Uiso
H61 H 0.4156(12) 0.7148(14) 0.0962(12) 0.0412 1.0000 Uiso
H91 H 0.3337(12) 0.4931(12) 0.2539(11) 0.0342 1.0000 Uiso
H111 H 0.3179(16) 0.3797(15) 0.0963(14) 0.0560 1.0000 Uiso
H112 H 0.1952(15) 0.3821(15) 0.0168(15) 0.0574 1.0000 Uiso
H121 H 0.0783(16) 0.2859(16) 0.1543(14) 0.0634 1.0000 Uiso
H122 H 0.2051(15) 0.2072(18) 0.1568(15) 0.0637 1.0000 Uiso
H131 H 0.2701(15) 0.2994(15) 0.3286(13) 0.0523 1.0000 Uiso
H132 H 0.1283(14) 0.2654(15) 0.3522(13) 0.0522 1.0000 Uiso
H151 H 0.2540(14) 0.4679(13) 0.4843(12) 0.0430 1.0000 Uiso
H152 H 0.1129(13) 0.4393(14) 0.5044(12) 0.0428 1.0000 Uiso
H161 H 0.1789(13) 0.6537(14) 0.5641(13) 0.0455 1.0000 Uiso
H162 H 0.0622(14) 0.6550(14) 0.4834(12) 0.0444 1.0000 Uiso
H181 H 0.0042(13) 0.5761(14) 0.3186(13) 0.0443 1.0000 Uiso
H182 H -0.0162(14) 0.4283(14) 0.2726(13) 0.0443 1.0000 Uiso
H191 H 0.0628(14) 0.6395(16) 0.1391(13) 0.0505 1.0000 Uiso
H192 H 0.0294(14) 0.4970(15) 0.0868(13) 0.0510 1.0000 Uiso

loop_
_atom_site_aniso_label
_atom_site_aniso_U_11
_atom_site_aniso_U_22
_atom_site_aniso_U_33
_atom_site_aniso_U_23
_atom_site_aniso_U_13
_atom_site_aniso_U_12
N1 0.0531(7) 0.0360(6) 0.0321(5) -0.0058(4) 0.0017(5) -0.0066(5)
C2 0.0417(7) 0.0333(6) 0.0350(6) 0.0008(5) -0.0051(5) -0.0031(5)
C3 0.0526(8) 0.0324(7) 0.0511(8) 0.0014(6) -0.0087(6) -0.0072(6)
C4 0.0494(8) 0.0366(7) 0.0593(9) 0.0144(6) -0.0090(7) -0.0097(6)
C5 0.0416(7) 0.0486(8) 0.0458(7) 0.0162(6) 0.0014(6) -0.0058(6)
C6 0.0390(7) 0.0398(7) 0.0350(6) 0.0060(5) 0.0008(5) -0.0033(5)
C7 0.0369(6) 0.0312(6) 0.0305(5) 0.0040(4) -0.0046(5) -0.0027(5)
C8 0.0372(6) 0.0313(6) 0.0267(5) 0.0017(4) -0.0012(4) -0.0052(5)
C9 0.0388(6) 0.0295(6) 0.0273(6) 0.0016(4) -0.0013(5) -0.0035(5)
N10 0.0539(7) 0.0346(5) 0.0259(5) -0.0022(4) -0.0012(4) -0.0032(5)
C11 0.0784(11) 0.0370(7) 0.0398(7) -0.0097(6) 0.0035(7) -0.0074(7)
C12 0.0832(12) 0.0329(7) 0.0535(9) -0.0062(6) -0.0017(8) -0.0108(7)
C13 0.0619(9) 0.0316(7) 0.0471(8) 0.0064(6) -0.0049(7) -0.0091(6)
C14 0.0392(7) 0.0328(6) 0.0291(6) 0.0047(4) -0.0042(5) -0.0074(5)
C15 0.0437(7) 0.0458(7) 0.0282(6) 0.0092(5) -0.0042(5) -0.0120(6)
C16 0.0466(8) 0.0508(8) 0.0253(6) -0.0013(5) 0.0018(5) -0.0127(6)
C17 0.0404(6) 0.0360(6) 0.0286(6) -0.0010(5) -0.0013(5) -0.0068(5)
C18 0.0388(7) 0.0481(7) 0.0343(6) 0.0027(5) -0.0071(5) -0.0084(6)
C19 0.0507(8) 0.0558(8) 0.0308(6) 0.0045(6) -0.0111(6) -0.0039(7)

loop_
_atom_type_symbol
_atom_type_scat_dispersion_real
_atom_type_scat_dispersion_imag
_atom_type_scat_Cromer_Mann_a1
_atom_type_scat_Cromer_Mann_b1
_atom_type_scat_Cromer_Mann_a2
_atom_type_scat_Cromer_Mann_b2
_atom_type_scat_Cromer_Mann_a3
_atom_type_scat_Cromer_Mann_b3
_atom_type_scat_Cromer_Mann_a4
_atom_type_scat_Cromer_Mann_b4
_atom_type_scat_Cromer_Mann_c
_atom_type_scat_source
C 0.0033 0.0016 2.3100 20.8439 1.0200 10.2075 1.5886 0.5687 0.8650 51.6512 0.2156 'International Tables Vol C 4.2.6.8 and 6.1.1.4'
H 0.0000 0.0000 0.4930 10.5109 0.3229 26.1257 0.1402 3.1424 0.0408 57.7998 0.0030 'International Tables Vol C 4.2.6.8 and 6.1.1.4'
N 0.0061 0.0033 12.2126 0.0057 3.1322 9.8933 2.0125 28.9975 1.1663 0.5826 -11.5290 'International Tables Vol C 4.2.6.8 and 6.1.1.4'

loop_
_exptl_crystal_face_index_h
_exptl_crystal_face_index_k
_exptl_crystal_face_index_l
_exptl_crystal_face_perp_dist
1 0 0 0.120
-1 0 0 0.160
0 0 1 0.250
0 0 -1 0.250
1 1 0 0.040
-1 -1 0 0.080
0 -1 0 0.110
-1 1 0 0.180
1 -1 0 0.139
-4 4 6 0.157

loop_
_geom_angle_atom_site_label_1
_geom_angle_atom_site_label_2
_geom_angle_atom_site_label_3
_geom_angle
_geom_angle_publ_flag
C2 N1 C17 108.18(10) yes
C2 N1 H11 125.9(9) no
C17 N1 H11 124.8(9) no
N1 C2 C3 130.18(12) yes
N1 C2 C7 107.98(10) yes
C3 C2 C7 121.84(12) yes
C2 C3 C4 117.75(13) yes
C2 C3 H31 120.5(9) no
C4 C3 H31 121.6(9) no
C3 C4 C5 121.16(13) yes
C3 C4 H41 118.8(9) no
C5 C4 H41 120.1(9) no
C4 C5 C6 121.49(13) yes
C4 C5 H51 121.3(9) no
C6 C5 H51 117.2(9) no
C5 C6 C7 118.47(13) yes
C5 C6 H61 121.2(8) no
C7 C6 H61 120.4(8) no
C2 C7 C6 119.22(11) yes
C2 C7 C8 106.69(11) yes
C6 C7 C8 134.05(11) yes
C7 C8 C9 129.83(10) yes
C7 C8 C17 106.65(10) yes
C9 C8 C17 123.28(10) yes
C8 C9 N10 114.32(9) yes
C8 C9 C14 111.15(10) yes
N10 C9 C14 103.16(9) yes
C8 C9 H91 110.1(7) no
N10 C9 H91 106.2(7) no
C14 C9 H91 111.7(7) no
C9 N10 C11 106.67(10) yes
C9 N10 C19 102.73(9) yes
C11 N10 C19 110.78(12) yes
N10 C11 C12 114.26(13) yes
N10 C11 H111 105.9(9) no
C12 C11 H111 111.2(9) no
N10 C11 H112 105.9(9) no
C12 C11 H112 110.1(9) no
H111 C11 H112 109.1(13) no
C11 C12 C13 112.17(12) yes
C11 C12 H121 107.2(9) no
C13 C12 H121 110.6(9) no
C11 C12 H122 107.6(10) no
C13 C12 H122 111.5(10) no
H121 C12 H122 107.6(13) no
C12 C13 C14 110.91(11) yes
C12 C13 H131 108.5(9) no
C14 C13 H131 109.3(9) no
C12 C13 H132 108.9(9) no
C14 C13 H132 110.9(9) no
H131 C13 H132 108.3(12) no
C13 C14 C9 106.49(11) yes
C13 C14 C15 111.60(10) yes
C9 C14 C15 112.23(10) yes
C13 C14 C18 110.07(11) yes
C9 C14 C18 102.16(9) yes
C15 C14 C18 113.70(11) yes
C14 C15 C16 113.49(10) yes
C14 C15 H151 108.6(8) no
C16 C15 H151 108.8(8) no
C14 C15 H152 110.5(8) no
C16 C15 H152 109.1(8) no
H151 C15 H152 106.1(11) no
C15 C16 C17 109.08(11) yes
C15 C16 H161 111.2(8) no
C17 C16 H161 110.5(8) no
C15 C16 H162 111.2(8) no
C17 C16 H162 110.9(8) no
H161 C16 H162 103.9(11) no
C16 C17 N1 123.58(11) yes
C16 C17 C8 125.97(11) yes
N1 C17 C8 110.41(11) yes
C14 C18 C19 104.19(11) yes
C14 C18 H181 111.0(8) no
C19 C18 H181 109.8(8) no
C14 C18 H182 110.9(8) no
C19 C18 H182 112.1(8) no
H181 C18 H182 108.9(12) no
C18 C19 N10 107.97(10) yes
C18 C19 H191 111.7(9) no
N10 C19 H191 105.8(9) no
C18 C19 H192 113.2(9) no
N10 C19 H192 108.8(9) no
H191 C19 H192 109.1(12) no

loop_
_geom_bond_atom_site_label_1
_geom_bond_atom_site_label_2
_geom_bond_distance
_geom_bond_publ_flag
N1 C2 1.3837(17) yes
N1 C17 1.3799(16) yes
N1 H11 0.954(15) no
C2 C3 1.3960(18) yes
C2 C7 1.4154(17) yes
C3 C4 1.376(2) yes
C3 H31 1.004(16) no
C4 C5 1.402(2) yes
C4 H41 1.035(16) no
C5 C6 1.3836(18) yes
C5 H51 0.989(16) no
C6 C7 1.4011(17) yes
C6 H61 0.976(14) no
C7 C8 1.4385(16) yes
C8 C9 1.4946(16) yes
C8 C17 1.3683(16) yes
C9 N10 1.4945(14) yes
C9 C14 1.5468(16) yes
C9 H91 1.014(14) no
N10 C11 1.4845(17) yes
N10 C19 1.4843(19) yes
C11 C12 1.537(2) yes
C11 H111 1.023(17) no
C11 H112 1.006(17) no
C12 C13 1.531(2) yes
C12 H121 1.055(18) no
C12 H122 0.990(18) no
C13 C14 1.5334(18) yes
C13 H131 1.018(16) no
C13 H132 1.024(16) no
C14 C15 1.5282(16) yes
C14 C18 1.5457(18) yes
C15 C16 1.5319(19) yes
C15 H151 1.005(15) no
C15 H152 1.034(14) no
C16 C17 1.4920(17) yes
C16 H161 0.999(15) no
C16 H162 1.039(15) no
C18 C19 1.5428(18) yes
C18 H181 1.041(15) no
C18 H182 1.009(15) no
C19 H191 1.027(16) no
C19 H192 1.020(16) no

loop_
_geom_contact_atom_site_label_1
_geom_contact_atom_site_label_2
_geom_contact_distance
_geom_contact_site_symmetry_2
_geom_contact_publ_flag
N1 N10 2.989(1) 4_565 no
N1 C6 3.467(2) 4_565 no
N1 C19 3.569(2) 4_565 no
C4 C9 3.568(2) 3_655 no
C6 C16 3.480(2) 4_564 no
C6 C17 3.543(2) 4_564 no

loop_
_geom_hbond_atom_site_label_D
_geom_hbond_atom_site_label_H
_geom_hbond_atom_site_label_A
_geom_hbond_site_symmetry_A
_geom_hbond_angle_DHA
_geom_hbond_distance_DH
_geom_hbond_distance_HA
_geom_hbond_distance_DA
_geom_hbond_publ_flag
N1 H11 N10 4_565 179.6(13) 0.954(15) 2.035(16) 2.9890(19) yes

loop_
_geom_torsion_atom_site_label_1
_geom_torsion_atom_site_label_2
_geom_torsion_atom_site_label_3
_geom_torsion_atom_site_label_4
_geom_torsion
_geom_torsion_publ_flag
N1 C2 C3 C4 178.6(1) no
N1 C2 C7 C6 -177.0(1) no
N1 C2 C7 C8 1.1(1) no
N1 C17 C8 C7 3.1(1) no
N1 C17 C8 C9 178.0(1) no
N1 C17 C16 C15 -162.0(1) no
N10 C9 C8 C7 -57.9(2) no
N10 C9 C8 C17 128.5(1) no
N10 C9 C14 C13 74.1(1) no
N10 C9 C14 C15 -163.5(1) no
N10 C9 C14 C18 -41.4(1) no
N10 C11 C12 C13 -43.8(2) no
N10 C19 C18 C14 3.4(1) no
C2 N1 C17 C8 -2.5(1) no
C2 N1 C17 C16 175.1(1) no
C2 C3 C4 C5 -1.0(2) no
C2 C7 C6 C5 -2.0(2) no
C2 C7 C8 C9 -176.9(1) no
C2 C7 C8 C17 -2.5(1) no
C3 C2 N1 C17 -179.1(1) no
C3 C2 C7 C6 2.9(2) no
C3 C2 C7 C8 -179.0(1) no
C3 C4 C5 C6 1.9(2) no
C4 C3 C2 C7 -1.3(2) no
C4 C5 C6 C7 -0.3(2) no
C5 C6 C7 C8 -179.5(1) no
C6 C7 C8 C9 0.8(2) no
C6 C7 C8 C17 175.2(1) no
C7 C2 N1 C17 0.8(1) no
C7 C8 C9 C14 -174.2(1) no
C7 C8 C17 C16 -174.4(1) no
C8 C9 N10 C11 166.4(1) no
C8 C9 N10 C19 -77.1(1) no
C8 C9 C14 C13 -163.0(1) no
C8 C9 C14 C15 -40.6(1) no
C8 C9 C14 C18 81.6(1) no
C8 C17 C16 C15 15.2(2) no
C9 N10 C11 C12 59.2(2) no
C9 N10 C19 C18 -29.3(1) no
C9 C8 C17 C16 0.5(2) no
C9 C14 C13 C12 -59.4(2) no
C9 C14 C15 C16 59.4(1) no
C9 C14 C18 C19 22.8(1) no
C11 N10 C9 C14 -72.8(1) no
C11 N10 C19 C18 84.3(1) no
C11 C12 C13 C14 43.5(2) no
C12 C11 N10 C19 -51.9(2) no
C12 C13 C14 C15 177.8(1) no
C12 C13 C14 C18 50.5(2) no
C13 C14 C15 C16 178.8(1) no
C13 C14 C18 C19 -90.0(1) no
C14 C9 N10 C19 43.7(1) no
C14 C9 C8 C17 12.2(2) no
C14 C15 C16 C17 -44.1(2) no
C15 C14 C18 C19 143.9(1) no
C16 C15 C14 C18 -56.0(2) no
